data_1547296
loop_
_publ_author_name
'Pan, Jin-Long'
'Chen, Chao'
'Ma, Zhi-Gang'
'Zhou, Jia'
'Wang, Li-Ren'
'Zhang, Shu-Yu'

_publ_section_title
;
 Stereoselective Synthesis of Z-Vinylsilanes via Palladium-Catalyzed
 Direct Intermolecular Silylation of C(sp(2))-H Bonds.
;
_journal_issue 19
_journal_name_full 'Organic letters'
_journal_page_first 5216
_journal_page_last 5219
_journal_paper_doi 10.1021/acs.orglett.7b02486
_journal_volume 19
_journal_year 2017
_chemical_formula_moiety 'C17 H16 O2'
_chemical_formula_sum 'C17 H16 O2'
_chemical_formula_weight 252.30
_space_group_crystal_system monoclinic
_space_group_IT_number 14
_space_group_name_Hall '-P 2yn'
_space_group_name_H-M_alt 'P 1 21/n 1'
_symmetry_space_group_name_Hall '-P 2yn'
_symmetry_space_group_name_H-M 'P 1 21/n 1'
_atom_sites_solution_hydrogens geom
_audit_creation_method SHELXL-2014/7
_cell_angle_alpha 90
_cell_angle_beta 95.1530(10)
_cell_angle_gamma 90
_cell_formula_units_Z 4
_cell_length_a 8.0103(2)
_cell_length_b 6.9176(2)
_cell_length_c 24.3023(5)
_cell_measurement_reflns_used 7315
_cell_measurement_temperature 173(2)
_cell_measurement_theta_max 68.29
_cell_measurement_theta_min 5.68
_cell_volume 1341.20(6)
_computing_structure_refinement 'SHELXL-2014/7 (Sheldrick, 2014)'
_diffrn_ambient_temperature 173(2)
_diffrn_measured_fraction_theta_full 0.995
_diffrn_measured_fraction_theta_max 0.994
_diffrn_measurement_device_type 'Bruker D8 VENTURE CMOS photon 100'
_diffrn_measurement_method '\f and \w scans'
_diffrn_radiation_type CuK\a
_diffrn_radiation_wavelength 1.54178
_diffrn_reflns_av_R_equivalents 0.0264
_diffrn_reflns_av_unetI/netI 0.0191
_diffrn_reflns_Laue_measured_fraction_full 0.995
_diffrn_reflns_Laue_measured_fraction_max 0.994
_diffrn_reflns_limit_h_max 9
_diffrn_reflns_limit_h_min -9
_diffrn_reflns_limit_k_max 8
_diffrn_reflns_limit_k_min -8
_diffrn_reflns_limit_l_max 29
_diffrn_reflns_limit_l_min -29
_diffrn_reflns_number 12242
_diffrn_reflns_point_group_measured_fraction_full 0.995
_diffrn_reflns_point_group_measured_fraction_max 0.994
_diffrn_reflns_theta_full 67.679
_diffrn_reflns_theta_max 68.288
_diffrn_reflns_theta_min 3.652
_exptl_absorpt_coefficient_mu 0.640
_exptl_crystal_colour colorless
_exptl_crystal_density_diffrn 1.249
_exptl_crystal_description block
_exptl_crystal_F_000 536
_exptl_crystal_size_max 0.200
_exptl_crystal_size_mid 0.200
_exptl_crystal_size_min 0.200
_refine_diff_density_max 0.248
_refine_diff_density_min -0.246
_refine_diff_density_rms 0.041
_refine_ls_extinction_method none
_refine_ls_goodness_of_fit_ref 1.160
_refine_ls_hydrogen_treatment constr
_refine_ls_matrix_type full
_refine_ls_number_parameters 174
_refine_ls_number_reflns 2453
_refine_ls_number_restraints 0
_refine_ls_restrained_S_all 1.160
_refine_ls_R_factor_all 0.0457
_refine_ls_R_factor_gt 0.0381
_refine_ls_shift/su_max 0.000
_refine_ls_shift/su_mean 0.000
_refine_ls_structure_factor_coef Fsqd
_refine_ls_weighting_details 'w=1/[\s^2^(Fo^2^)+(0.1000P)^2^] where P=(Fo^2^+2Fc^2^)/3'
_refine_ls_weighting_scheme calc
_refine_ls_wR_factor_gt 0.1287
_refine_ls_wR_factor_ref 0.1408
_reflns_Friedel_coverage 0.000
_reflns_number_gt 2095
_reflns_number_total 2453
_reflns_threshold_expression 'I > 2\s(I)'
_cod_data_source_file ol7b02486_si_005.cif
_cod_data_source_block t_a
_cod_depositor_comments 'Adding full bibliography for 1547296--1547299.cif.'
_cod_database_code 1547296
_shelx_shelxl_version_number 2014/7
_shelx_space_group_comment
;
The symmetry employed for this shelxl refinement is uniquely defined
by the following loop, which should always be used as a source of
symmetry information in preference to the above space-group names.
They are only intended as comments.
;
_shelx_estimated_absorpt_t_min 0.883
_shelx_estimated_absorpt_t_max 0.883

loop_
_space_group_symop_operation_xyz
'x, y, z'
'-x+1/2, y+1/2, -z+1/2'
'-x, -y, -z'
'x-1/2, -y-1/2, z-1/2'

loop_
_atom_site_label
_atom_site_type_symbol
_atom_site_fract_x
_atom_site_fract_y
_atom_site_fract_z
_atom_site_U_iso_or_equiv
_atom_site_adp_type
_atom_site_occupancy
_atom_site_site_symmetry_order
_atom_site_calc_flag
_atom_site_refinement_flags_posn
_atom_site_refinement_flags_adp
C1 C 0.03613(16) 0.16604(19) 0.41220(5) 0.0305(3) Uani 1 1 d . .
O1 O 0.37151(13) 0.33210(15) 0.45822(4) 0.0395(3) Uani 1 1 d . .
C2 C -0.02476(18) -0.0220(2) 0.41589(5) 0.0351(3) Uani 1 1 d . .
H2 H 0.0311 -0.1257 0.3997 0.042 Uiso 1 1 calc R U
O2 O 0.32013(12) 0.51167(13) 0.38190(4) 0.0354(3) Uani 1 1 d . .
C3 C -0.16646(18) -0.0584(2) 0.44310(6) 0.0411(4) Uani 1 1 d . .
H3 H -0.2061 -0.1872 0.4457 0.049 Uiso 1 1 calc R U
C4 C -0.25032(18) 0.0906(3) 0.46634(6) 0.0426(4) Uani 1 1 d . .
H4 H -0.3478 0.0647 0.4846 0.051 Uiso 1 1 calc R U
C6 C -0.04819(18) 0.3159(2) 0.43670(5) 0.0347(3) Uani 1 1 d . .
H6 H -0.0068 0.4444 0.4354 0.042 Uiso 1 1 calc R U
C5 C -0.19174(18) 0.2786(2) 0.46291(6) 0.0408(4) Uani 1 1 d . .
H5 H -0.2499 0.3819 0.4785 0.049 Uiso 1 1 calc R U
C7 C 0.18814(16) 0.20753(18) 0.38349(5) 0.0291(3) Uani 1 1 d . .
C8 C 0.22008(17) 0.11877(19) 0.33640(5) 0.0322(3) Uani 1 1 d . .
H8 H 0.1356 0.0327 0.3213 0.039 Uiso 1 1 calc R U
C9 C 0.36787(17) 0.13655(18) 0.30501(5) 0.0307(3) Uani 1 1 d . .
C10 C 0.52789(18) 0.18213(18) 0.32916(5) 0.0332(3) Uani 1 1 d . .
H10 H 0.5449 0.2016 0.3680 0.040 Uiso 1 1 calc R U
C11 C 0.66243(18) 0.19942(18) 0.29725(6) 0.0351(3) Uani 1 1 d . .
H11 H 0.7699 0.2315 0.3146 0.042 Uiso 1 1 calc R U
C12 C 0.64307(18) 0.17070(18) 0.24031(6) 0.0353(3) Uani 1 1 d . .
C13 C 0.48462(19) 0.1198(2) 0.21656(5) 0.0376(4) Uani 1 1 d . .
H13 H 0.4686 0.0973 0.1779 0.045 Uiso 1 1 calc R U
C14 C 0.34951(18) 0.1012(2) 0.24814(5) 0.0355(3) Uani 1 1 d . .
H14 H 0.2432 0.0641 0.2309 0.043 Uiso 1 1 calc R U
C15 C 0.7882(2) 0.1906(2) 0.20561(7) 0.0473(4) Uani 1 1 d . .
H15A H 0.7763 0.0969 0.1753 0.071 Uiso 1 1 calc R U
H15B H 0.8932 0.1661 0.2285 0.071 Uiso 1 1 calc R U
H15C H 0.7899 0.3218 0.1904 0.071 Uiso 1 1 calc R U
C16 C 0.30462(15) 0.35305(19) 0.41242(5) 0.0288(3) Uani 1 1 d . .
C17 C 0.4354(2) 0.6569(2) 0.40554(6) 0.0436(4) Uani 1 1 d . .
H17A H 0.5490 0.6031 0.4100 0.065 Uiso 1 1 calc R U
H17B H 0.4018 0.6966 0.4417 0.065 Uiso 1 1 calc R U
H17C H 0.4334 0.7693 0.3809 0.065 Uiso 1 1 calc R U

loop_
_atom_site_aniso_label
_atom_site_aniso_U_11
_atom_site_aniso_U_22
_atom_site_aniso_U_33
_atom_site_aniso_U_23
_atom_site_aniso_U_13
_atom_site_aniso_U_12
C1 0.0307(7) 0.0348(7) 0.0248(6) 0.0011(5) -0.0038(5) -0.0015(5)
O1 0.0438(6) 0.0471(6) 0.0265(5) 0.0010(4) -0.0032(4) -0.0090(4)
C2 0.0359(7) 0.0364(7) 0.0322(7) -0.0007(5) -0.0019(6) -0.0036(5)
O2 0.0424(6) 0.0306(5) 0.0324(5) 0.0016(4) -0.0009(4) -0.0042(4)
C3 0.0396(8) 0.0457(8) 0.0367(7) 0.0027(6) -0.0032(6) -0.0125(6)
C4 0.0325(7) 0.0620(10) 0.0329(7) 0.0033(6) 0.0007(6) -0.0069(7)
C6 0.0374(7) 0.0367(7) 0.0296(7) 0.0008(5) 0.0006(6) 0.0009(5)
C5 0.0365(7) 0.0523(9) 0.0334(7) -0.0005(6) 0.0018(6) 0.0054(6)
C7 0.0310(6) 0.0299(7) 0.0259(6) 0.0021(5) -0.0009(5) 0.0000(5)
C8 0.0363(7) 0.0302(7) 0.0292(6) -0.0001(5) -0.0022(5) -0.0030(5)
C9 0.0392(7) 0.0250(6) 0.0275(7) -0.0008(5) 0.0013(5) 0.0006(5)
C10 0.0403(8) 0.0308(7) 0.0279(7) -0.0028(5) -0.0001(6) 0.0034(5)
C11 0.0367(7) 0.0289(7) 0.0393(8) -0.0020(5) 0.0019(6) 0.0019(5)
C12 0.0464(8) 0.0225(6) 0.0380(8) 0.0011(5) 0.0095(6) 0.0023(5)
C13 0.0539(9) 0.0320(7) 0.0271(7) -0.0004(5) 0.0053(6) 0.0010(6)
C14 0.0429(8) 0.0333(7) 0.0298(7) -0.0040(5) -0.0004(6) -0.0012(6)
C15 0.0577(10) 0.0338(8) 0.0537(9) -0.0012(6) 0.0233(8) -0.0002(6)
C16 0.0290(6) 0.0329(7) 0.0247(6) -0.0015(5) 0.0035(5) 0.0007(5)
C17 0.0496(9) 0.0389(8) 0.0428(8) -0.0033(6) 0.0070(7) -0.0156(6)

loop_
_atom_type_symbol
_atom_type_description
_atom_type_scat_dispersion_real
_atom_type_scat_dispersion_imag
_atom_type_scat_source
C C 0.0181 0.0091 'International Tables Vol C Tables 4.2.6.8 and 6.1.1.4'
H H 0.0000 0.0000 'International Tables Vol C Tables 4.2.6.8 and 6.1.1.4'
O O 0.0492 0.0322 'International Tables Vol C Tables 4.2.6.8 and 6.1.1.4'

loop_
_geom_angle_atom_site_label_1
_geom_angle_atom_site_label_2
_geom_angle_atom_site_label_3
_geom_angle
C2 C1 C6 118.60(12)
C2 C1 C7 121.11(12)
C6 C1 C7 120.29(12)
C3 C2 C1 120.40(13)
C3 C2 H2 119.8
C1 C2 H2 119.8
C16 O2 C17 115.92(10)
C4 C3 C2 120.60(14)
C4 C3 H3 119.7
C2 C3 H3 119.7
C3 C4 C5 119.76(13)
C3 C4 H4 120.1
C5 C4 H4 120.1
C5 C6 C1 120.61(13)
C5 C6 H6 119.7
C1 C6 H6 119.7
C4 C5 C6 120.02(14)
C4 C5 H5 120.0
C6 C5 H5 120.0
C8 C7 C1 122.61(12)
C8 C7 C16 123.14(11)
C1 C7 C16 114.22(10)
C7 C8 C9 128.88(12)
C7 C8 H8 115.6
C9 C8 H8 115.6
C10 C9 C14 117.76(12)
C10 C9 C8 123.52(12)
C14 C9 C8 118.70(12)
C11 C10 C9 120.92(12)
C11 C10 H10 119.5
C9 C10 H10 119.5
C10 C11 C12 121.33(13)
C10 C11 H11 119.3
C12 C11 H11 119.3
C13 C12 C11 117.66(13)
C13 C12 C15 120.88(13)
C11 C12 C15 121.45(14)
C14 C13 C12 121.44(12)
C14 C13 H13 119.3
C12 C13 H13 119.3
C13 C14 C9 120.82(13)
C13 C14 H14 119.6
C9 C14 H14 119.6
C12 C15 H15A 109.5
C12 C15 H15B 109.5
H15A C15 H15B 109.5
C12 C15 H15C 109.5
H15A C15 H15C 109.5
H15B C15 H15C 109.5
O1 C16 O2 123.91(12)
O1 C16 C7 124.03(12)
O2 C16 C7 112.02(10)
O2 C17 H17A 109.5
O2 C17 H17B 109.5
H17A C17 H17B 109.5
O2 C17 H17C 109.5
H17A C17 H17C 109.5
H17B C17 H17C 109.5

loop_
_geom_bond_atom_site_label_1
_geom_bond_atom_site_label_2
_geom_bond_distance
C1 C2 1.3946(19)
C1 C6 1.3993(19)
C1 C7 1.4848(17)
O1 C16 1.2000(16)
C2 C3 1.387(2)
C2 H2 0.9500
O2 C16 1.3365(15)
O2 C17 1.4478(16)
C3 C4 1.379(2)
C3 H3 0.9500
C4 C5 1.388(2)
C4 H4 0.9500
C6 C5 1.3877(19)
C6 H6 0.9500
C5 H5 0.9500
C7 C8 1.3433(18)
C7 C16 1.5035(17)
C8 C9 1.4699(19)
C8 H8 0.9500
C9 C10 1.397(2)
C9 C14 1.3982(18)
C10 C11 1.3882(19)
C10 H10 0.9500
C11 C12 1.393(2)
C11 H11 0.9500
C12 C13 1.392(2)
C12 C15 1.5028(19)
C13 C14 1.3877(19)
C13 H13 0.9500
C14 H14 0.9500
C15 H15A 0.9800
C15 H15B 0.9800
C15 H15C 0.9800
C17 H17A 0.9800
C17 H17B 0.9800
C17 H17C 0.9800

loop_
_geom_torsion_atom_site_label_1
_geom_torsion_atom_site_label_2
_geom_torsion_atom_site_label_3
_geom_torsion_atom_site_label_4
_geom_torsion
C6 C1 C2 C3 0.31(19)
C7 C1 C2 C3 179.68(12)
C1 C2 C3 C4 0.7(2)
C2 C3 C4 C5 -0.5(2)
C2 C1 C6 C5 -1.58(19)
C7 C1 C6 C5 179.05(12)
C3 C4 C5 C6 -0.7(2)
C1 C6 C5 C4 1.8(2)
C2 C1 C7 C8 39.62(18)
C6 C1 C7 C8 -141.03(14)
C2 C1 C7 C16 -138.88(13)
C6 C1 C7 C16 40.47(16)
C1 C7 C8 C9 -176.43(12)
C16 C7 C8 C9 1.9(2)
C7 C8 C9 C10 28.6(2)
C7 C8 C9 C14 -153.17(14)
C14 C9 C10 C11 2.58(19)
C8 C9 C10 C11 -179.15(11)
C9 C10 C11 C12 -0.47(19)
C10 C11 C12 C13 -1.38(19)
C10 C11 C12 C15 179.58(12)
C11 C12 C13 C14 1.1(2)
C15 C12 C13 C14 -179.89(12)
C12 C13 C14 C9 1.1(2)
C10 C9 C14 C13 -2.90(19)
C8 C9 C14 C13 178.75(12)
C17 O2 C16 O1 4.69(19)
C17 O2 C16 C7 -177.59(11)
C8 C7 C16 O1 -118.00(15)
C1 C7 C16 O1 60.50(17)
C8 C7 C16 O2 64.29(16)
C1 C7 C16 O2 -117.22(11)
